data_4332403
loop_
_publ_author_name
'Eichler, Jack F.'
'Just, Oliver'
'Rees, William S.'

_publ_section_title
;
 Synthesis and Characterization of Imidocubanes with Exocube GeIVand
 SnIVSubstituents:&#x00A0; [M(\m3-NGeMe3)]4(M = Sn, Ge, Pb);
 [Sn(\m3-NSnMe3)]4
;
_journal_issue 17
_journal_name_full 'Inorganic Chemistry'
_journal_page_first 6706
_journal_page_last 6712
_journal_paper_doi 10.1021/ic060331y
_journal_volume 45
_journal_year 2006
_chemical_formula_sum 'C20 H52 Li2 N2 O2 Sn4'
_chemical_formula_weight 841.28
_chemical_name_systematic
; 
 ? 
;
_space_group_IT_number 118
_symmetry_space_group_name_Hall 'P -4 -2n'
_symmetry_space_group_name_H-M 'P -4 n 2'
_atom_sites_solution_hydrogens geom
_atom_sites_solution_primary direct
_atom_sites_solution_secondary difmap
_audit_creation_method SHELXL-97
_cell_angle_alpha 90.00
_cell_angle_beta 90.00
_cell_angle_gamma 90.00
_cell_formula_units_Z 2
_cell_length_a 9.936(3)
_cell_length_b 9.936(3)
_cell_length_c 17.727(5)
_cell_measurement_temperature 193(2)
_cell_volume 1750.1(9)
_computing_structure_refinement 'SHELXL-97 (Sheldrick, 1997)'
_computing_structure_solution 'SHELXS-97 (Sheldrick, 1990)'
_diffrn_ambient_temperature 193(2)
_diffrn_measured_fraction_theta_full 0.949
_diffrn_measured_fraction_theta_max 0.949
_diffrn_radiation_monochromator graphite
_diffrn_radiation_source 'fine-focus sealed tube'
_diffrn_radiation_type MoK\a
_diffrn_radiation_wavelength 0.71073
_diffrn_reflns_av_R_equivalents 0.0325
_diffrn_reflns_av_sigmaI/netI 0.0539
_diffrn_reflns_limit_h_max 13
_diffrn_reflns_limit_h_min -3
_diffrn_reflns_limit_k_max 10
_diffrn_reflns_limit_k_min -9
_diffrn_reflns_limit_l_max 23
_diffrn_reflns_limit_l_min -23
_diffrn_reflns_number 4898
_diffrn_reflns_theta_full 28.74
_diffrn_reflns_theta_max 28.74
_diffrn_reflns_theta_min 2.35
_exptl_absorpt_coefficient_mu 2.836
_exptl_absorpt_correction_T_max 0.5518
_exptl_absorpt_correction_T_min 0.3560
_exptl_crystal_density_diffrn 1.597
_exptl_crystal_density_method 'not measured'
_exptl_crystal_F_000 816
_exptl_crystal_size_max 0.46
_exptl_crystal_size_mid 0.27
_exptl_crystal_size_min 0.24
_refine_diff_density_max 1.636
_refine_diff_density_min -0.968
_refine_diff_density_rms 0.141
_refine_ls_abs_structure_details 'Flack H D (1983), Acta Cryst. A39, 876-881'
_refine_ls_abs_structure_Flack 0.41(13)
_refine_ls_extinction_method none
_refine_ls_goodness_of_fit_ref 0.981
_refine_ls_hydrogen_treatment mixed
_refine_ls_matrix_type full
_refine_ls_number_parameters 77
_refine_ls_number_reflns 2113
_refine_ls_number_restraints 0
_refine_ls_restrained_S_all 0.981
_refine_ls_R_factor_all 0.0792
_refine_ls_R_factor_gt 0.0487
_refine_ls_shift/su_max 0.001
_refine_ls_shift/su_mean 0.000
_refine_ls_structure_factor_coef Fsqd
_refine_ls_weighting_details 'calc w=1/[\s^2^(Fo^2^)+(0.0790P)^2^+0.0000P] where P=(Fo^2^+2Fc^2^)/3'
_refine_ls_weighting_scheme calc
_refine_ls_wR_factor_gt 0.1290
_refine_ls_wR_factor_ref 0.1358
_reflns_number_gt 1376
_reflns_number_total 2113
_reflns_threshold_expression >2sigma(I)
_cod_data_source_file ic060331ysup1.cif
_cod_data_source_block jfe10a
_cod_original_cell_volume 1750.0(8)
_cod_database_code 4332403

loop_
_symmetry_equiv_pos_as_xyz
'x, y, z'
'-x, -y, z'
'y, -x, -z'
'-y, x, -z'
'x+1/2, -y+1/2, z+1/2'
'-x+1/2, y+1/2, z+1/2'
'y+1/2, x+1/2, -z+1/2'
'-y+1/2, -x+1/2, -z+1/2'

loop_
_atom_site_label
_atom_site_type_symbol
_atom_site_fract_x
_atom_site_fract_y
_atom_site_fract_z
_atom_site_U_iso_or_equiv
_atom_site_adp_type
_atom_site_occupancy
_atom_site_symmetry_multiplicity
_atom_site_calc_flag
_atom_site_refinement_flags
Sn1 Sn 0.35706(8) -0.09700(7) -0.10252(4) 0.0579(3) Uani 1 1 d .
N1 N 0.5000 0.0000 -0.1629(5) 0.052(3) Uani 1 2 d S
C1 C 0.3041(16) 0.0086(19) -0.0002(6) 0.149(7) Uani 1 1 d .
H1A H 0.3515 -0.0296 0.0411 0.223 Uiso 1 1 calc R
H1B H 0.2100 0.0009 0.0082 0.223 Uiso 1 1 calc R
H1C H 0.3276 0.1009 -0.0051 0.223 Uiso 1 1 calc R
C2 C 0.4163(12) -0.244(4) -0.0897(9) 0.229(15) Uani 1 1 d .
H2A H 0.4242 -0.2887 -0.1369 0.343 Uiso 1 1 calc R
H2B H 0.3575 -0.2937 -0.0579 0.343 Uiso 1 1 calc R
H2C H 0.5024 -0.2378 -0.0668 0.343 Uiso 1 1 calc R
C3 C 0.1800(13) -0.107(2) -0.1700(10) 0.157(9) Uani 1 1 d .
H3A H 0.1975 -0.0680 -0.2180 0.236 Uiso 1 1 calc R
H3B H 0.1096 -0.0586 -0.1459 0.236 Uiso 1 1 calc R
H3C H 0.1540 -0.1981 -0.1762 0.236 Uiso 1 1 calc R
C4 C 0.795(2) -0.262(2) -0.3110(9) 0.182(11) Uani 1 1 d .
H4A H 0.7392 -0.3044 -0.3474 0.218 Uiso 1 1 calc R
H4B H 0.8385 -0.1875 -0.3343 0.218 Uiso 1 1 calc R
C5 C 0.887(2) -0.349(2) -0.2850(11) 0.147(7) Uani 1 1 d .
H5A H 0.9734 -0.3079 -0.2833 0.176 Uiso 1 1 calc R
H5B H 0.8922 -0.4255 -0.3172 0.176 Uiso 1 1 calc R
O1 O 0.7179(7) -0.2179(7) -0.2500 0.100(4) Uani 1 2 d S
Li1 Li 0.5830(14) -0.0830(14) -0.2500 0.051(5) Uani 1 2 d S

loop_
_atom_site_aniso_label
_atom_site_aniso_U_11
_atom_site_aniso_U_22
_atom_site_aniso_U_33
_atom_site_aniso_U_23
_atom_site_aniso_U_13
_atom_site_aniso_U_12
Sn1 0.0674(5) 0.0635(5) 0.0428(3) 0.0092(3) 0.0072(3) -0.0004(3)
N1 0.061(7) 0.066(7) 0.028(4) 0.000 0.000 0.027(5)
C1 0.213(19) 0.135(14) 0.098(9) -0.027(10) 0.110(11) -0.045(16)
C2 0.031(6) 0.55(4) 0.103(11) -0.128(19) -0.021(7) 0.045(15)
C3 0.047(7) 0.26(2) 0.166(15) 0.132(15) 0.009(8) -0.022(10)
C4 0.20(2) 0.21(2) 0.128(13) -0.035(14) 0.046(14) 0.173(18)
C5 0.124(16) 0.150(19) 0.17(2) 0.004(14) 0.039(14) 0.031(12)
O1 0.099(6) 0.099(6) 0.103(9) -0.006(6) -0.006(6) 0.058(8)
Li1 0.055(8) 0.055(8) 0.043(9) -0.014(7) -0.014(7) 0.018(10)

loop_
_atom_type_symbol
_atom_type_description
_atom_type_scat_dispersion_real
_atom_type_scat_dispersion_imag
_atom_type_scat_source
C C 0.0033 0.0016 'International Tables Vol C Tables 4.2.6.8 and 6.1.1.4'
H H 0.0000 0.0000 'International Tables Vol C Tables 4.2.6.8 and 6.1.1.4'
Li Li -0.0003 0.0001 'International Tables Vol C Tables 4.2.6.8 and 6.1.1.4'
N N 0.0061 0.0033 'International Tables Vol C Tables 4.2.6.8 and 6.1.1.4'
Sn Sn -0.6537 1.4246 'International Tables Vol C Tables 4.2.6.8 and 6.1.1.4'
O O 0.0106 0.0060 'International Tables Vol C Tables 4.2.6.8 and 6.1.1.4'

loop_
_geom_angle_atom_site_label_1
_geom_angle_atom_site_label_2
_geom_angle_atom_site_label_3
_geom_angle
_geom_angle_site_symmetry_1
_geom_angle_site_symmetry_3
C2 Sn1 N1 104.7(7) . .
C2 Sn1 C3 110.1(8) . .
N1 Sn1 C3 107.7(4) . .
C2 Sn1 C1 114.6(7) . .
N1 Sn1 C1 112.6(5) . .
C3 Sn1 C1 107.0(7) . .
C2 Sn1 Li1 123.8(7) . 2_655
N1 Sn1 Li1 34.6(3) . 2_655
C3 Sn1 Li1 73.9(4) . 2_655
C1 Sn1 Li1 117.2(5) . 2_655
Li1 N1 Li1 74.1(10) 2_655 .
Li1 N1 Sn1 121.22(15) 2_655 2_655
Li1 N1 Sn1 109.0(2) . 2_655
Li1 N1 Sn1 109.0(2) 2_655 .
Li1 N1 Sn1 121.22(15) . .
Sn1 N1 Sn1 116.1(4) 2_655 .
C5 C4 O1 108.1(15) . .
C4 C5 C5 107.8(12) . 8_554
C4 O1 C4 104.9(15) . 8_554
C4 O1 Li1 127.5(7) . .
C4 O1 Li1 127.5(7) 8_554 .
O1 Li1 N1 127.0(5) . 7_544
O1 Li1 N1 127.0(5) . .
N1 Li1 N1 105.9(10) 7_544 .
O1 Li1 Li1 180.0 . 2_655
N1 Li1 Li1 53.0(5) 7_544 2_655
N1 Li1 Li1 53.0(5) . 2_655
O1 Li1 Sn1 105.2(3) . 2_655
N1 Li1 Sn1 119.3(7) 7_544 2_655
N1 Li1 Sn1 36.38(7) . 2_655
Li1 Li1 Sn1 74.8(3) 2_655 2_655
O1 Li1 Sn1 105.2(3) . 7_544
N1 Li1 Sn1 36.38(7) 7_544 7_544
N1 Li1 Sn1 119.3(7) . 7_544
Li1 Li1 Sn1 74.8(3) 2_655 7_544
Sn1 Li1 Sn1 149.7(7) 2_655 7_544

loop_
_geom_bond_atom_site_label_1
_geom_bond_atom_site_label_2
_geom_bond_distance
_geom_bond_site_symmetry_2
Sn1 C2 1.59(3) .
Sn1 N1 2.022(4) .
Sn1 C3 2.129(16) .
Sn1 C1 2.160(12) .
Sn1 Li1 3.223(5) 2_655
N1 Li1 1.935(14) 2_655
N1 Li1 1.935(14) .
N1 Sn1 2.022(4) 2_655
C4 C5 1.34(2) .
C4 O1 1.396(13) .
C5 C5 1.35(3) 8_554
O1 C4 1.396(13) 8_554
O1 Li1 1.90(2) .
Li1 N1 1.935(14) 7_544
Li1 Li1 2.33(4) 2_655
Li1 Sn1 3.223(5) 2_655
Li1 Sn1 3.223(5) 7_544
